data_1576008
loop_
_publ_author_name
'J&#xf6;rges, Mike'
'Knyszek, Daniel'
'Kumar, Manoj'
'Swamy, Varre S. V. S. N.'
'Gessner, Viktoria H.'

_publ_section_title
;
 Isolation of a Lewis acid-base stabilized stannanone.
;
_journal_issue 44
_journal_name_full 'Chemical science'
_journal_page_first 21087
_journal_page_last 21093
_journal_paper_doi 10.1039/d5sc06549f
_journal_volume 16
_journal_year 2025
_chemical_formula_moiety 'C31 H43 Cl3 P2 S Sn'
_chemical_formula_sum 'C31 H43 Cl3 P2 S Sn'
_chemical_formula_weight 734.69
_space_group_crystal_system monoclinic
_space_group_IT_number 14
_space_group_name_Hall '-P 2ybc'
_space_group_name_H-M_alt 'P 1 21/c 1'
_atom_sites_solution_hydrogens geom
_atom_sites_solution_primary dual
_audit_creation_date 2023-07-13
_audit_creation_method SHELXL-2019/3
_audit_update_record
;
2025-08-18 deposited with the CCDC.	2025-10-07 downloaded from the CCDC.
;
_cell_angle_alpha 90
_cell_angle_beta 124.943(4)
_cell_angle_gamma 90
_cell_formula_units_Z 4
_cell_length_a 9.9416(3)
_cell_length_b 20.0598(3)
_cell_length_c 19.7546(5)
_cell_measurement_reflns_used 21402
_cell_measurement_temperature 105(2)
_cell_measurement_theta_max 75.2960
_cell_measurement_theta_min 3.4810
_cell_volume 3229.4(2)
_computing_cell_refinement 'CrysAlisPro 1.171.41.93a (Rigaku OD, 2020)'
_computing_data_collection 'CrysAlisPro 1.171.41.93a (Rigaku OD, 2020)'
_computing_data_reduction 'CrysAlisPro 1.171.41.93a (Rigaku OD, 2020)'
_computing_structure_refinement 'SHELXL-2019/2 (Sheldrick, 2019)'
_computing_structure_solution 'SHELXT 2018/2 (Sheldrick, 2018)'
_diffrn_ambient_environment N~2~
_diffrn_ambient_temperature 105(2)
_diffrn_detector 'Hybrid Pixel Array Detector'
_diffrn_detector_area_resol_mean 10.0000
_diffrn_detector_type HyPix
_diffrn_measured_fraction_theta_full 1.000
_diffrn_measured_fraction_theta_max 0.999
_diffrn_measurement_details
;
List of Runs (angles in degrees, time in seconds):

  # Type    Start    End  Width  t~exp~   \w     \q     \k     \f   Frames
#--------------------------------------------------------------------------
  1  \w    -79.00 -53.00   0.50    2.50    --  -47.28 136.00  19.00   52
  2  \w   -112.00 -77.00   0.50    2.50    --  -47.28-133.00 133.00   70
  3  \w    -87.00 -47.00   0.50    2.50    --  -47.28 133.00-158.00   80
  4  \w   -117.00 -92.00   0.50    2.50    --  -47.28-136.00 -44.00   50
  5  \w     42.00 100.00   0.50    2.50    --   47.28-136.00 -44.00  116
  6  \w     39.00  78.00   0.50    2.50    --   47.28-133.00 133.00   78
  7  \w    -66.00 -40.00   0.50   10.00    --  -91.75 133.00-158.00   52
  8  \w   -127.00-102.00   0.50   10.00    --  -91.75-136.00 -44.00   50
  9  \w   -115.00 -90.00   0.50   10.00    --  -91.75-133.00 133.00   50
 10  \w    -57.00 -32.00   0.50   10.00    --  -91.75 136.00  19.00   50
 11  \w     79.00 109.00   0.50   10.00    --  105.91-136.00 -44.00   60
 12  \w     78.00 114.00   0.50   10.00    --  105.91-133.00 133.00   72
 13  \w    109.00 139.00   0.50   10.00    --  105.91 133.00-158.00   60
 14  \w    102.00 134.00   0.50   10.00    --  105.91 136.00  19.00   64
 15  \w   -103.00 -76.00   0.50    2.50    --  -47.28 -38.00 150.00   54
 16  \w    -70.00 -43.00   0.50    2.50    --  -47.28 -38.00 150.00   54
 17  \w   -119.00 -42.00   0.50    2.50    --  -47.28 -77.00  30.00  154
 18  \w    -22.00  28.00   0.50    2.50    --  -47.28  19.00 -30.00  100
 19  \w   -113.00 -25.00   0.50    2.50    --  -47.28 -77.00  90.00  176
 20  \w   -160.00 -79.00   0.50   10.00    --  -91.75 -15.00-180.00  162
 21  \w    -48.00 -23.00   0.50   10.00    --  -91.75  45.00   0.00   50
 22  \w    -45.00 -20.00   0.50   10.00    --  -91.75  45.00  90.00   50
 23  \w    -46.00 -21.00   0.50   10.00    --  -91.75  45.00  60.00   50
 24  \w   -163.00 -89.00   0.50   10.00    --  -91.75 -45.00 120.00  148
 25  \w   -162.00 -79.00   0.50   10.00    --  -91.75 -45.00   0.00  166
 26  \w    -45.00 -19.00   0.50   10.00    --  -91.75 125.00 -30.00   52
 27  \w    -48.00 -22.00   0.50   10.00    --  -91.75  45.00 -30.00   52
 28  \w     37.00  98.00   0.50   10.00    --  105.91 -94.00 -60.00  122
 29  \w     35.00  61.00   0.50   10.00    --  105.91 -61.00   0.00   52
 30  \w     35.00  61.00   0.50   10.00    --  105.91 -94.00 -30.00   52
 31  \w     96.00 176.00   0.50   10.00    --  105.91  30.00 -90.00  160
 32  \w     38.00 106.00   0.50   10.00    --  105.91-103.00 134.21  136
 33  \w     81.00 110.00   0.50   10.00    --  105.91-125.00  90.00   58
 34  \w     80.00 106.00   0.50   10.00    --  105.91 -94.00 150.00   52
 35  \w     34.00  76.00   0.50   10.00    --  105.91-125.00  90.00   84
 36  \w     44.00 105.00   0.50   10.00    --  105.91 -94.00-120.00  122
 37  \w     36.00  62.00   0.50   10.00    --  105.91 -94.00 150.00   52
 38  \w    113.00 178.00   0.50   10.00    --  105.91  61.00   0.00  130
 39  \w    113.00 172.00   0.50   10.00    --  105.91  45.00 120.00  118
 40  \w     34.00  82.00   0.50   10.00    --  105.91 -77.00 150.00   96
 41  \w     40.00  69.00   0.50   10.00    --  105.91 -94.00-150.00   58
 42  \w     76.00 101.00   0.50   10.00    --  105.91 -94.00-150.00   50
 43  \w     33.00  72.00   0.50   10.00    --  105.91 -61.00  60.00   78
 44  \w     34.00  65.00   0.50   10.00    --  105.91 -94.00   0.00   62
 45  \w     78.00 105.00   0.50   10.00    --  105.91 -94.00   0.00   54
 46  \w     37.00  62.00   0.50   10.00    --  105.91 -61.00 -90.00   50
 47  \w     72.00 103.00   0.50   10.00    --  105.91 -94.00 -30.00   62
 48  \w     36.00  67.00   0.50   10.00    --  105.91 -61.00 150.00   62
;
_diffrn_measurement_device 'four-circle diffractometer'
_diffrn_measurement_device_type 'XtaLAB Synergy, Dualflex, HyPix'
_diffrn_measurement_method '\w scans'
_diffrn_orient_matrix_type 'CrysAlisPro convention (1999,Acta A55,543-557)'
_diffrn_orient_matrix_UB_11 -0.0411010000
_diffrn_orient_matrix_UB_12 -0.0748244000
_diffrn_orient_matrix_UB_13 -0.0164822000
_diffrn_orient_matrix_UB_21 -0.1756024000
_diffrn_orient_matrix_UB_22 0.0173059000
_diffrn_orient_matrix_UB_23 -0.0735137000
_diffrn_orient_matrix_UB_31 0.0565962000
_diffrn_orient_matrix_UB_32 -0.0007012000
_diffrn_orient_matrix_UB_33 -0.0580946000
_diffrn_radiation_monochromator mirror
_diffrn_radiation_probe x-ray
_diffrn_radiation_type CuK\a
_diffrn_radiation_wavelength 1.54184
_diffrn_reflns_av_R_equivalents 0.0941
_diffrn_reflns_av_sigmaI/netI 0.0787
_diffrn_reflns_av_unetI/netI 0.0439
_diffrn_reflns_Laue_measured_fraction_full 1.000
_diffrn_reflns_Laue_measured_fraction_max 0.999
_diffrn_reflns_limit_h_max 11
_diffrn_reflns_limit_h_min -11
_diffrn_reflns_limit_k_max 24
_diffrn_reflns_limit_k_min -24
_diffrn_reflns_limit_l_max 19
_diffrn_reflns_limit_l_min -23
_diffrn_reflns_number 42002
_diffrn_reflns_point_group_measured_fraction_full 1.000
_diffrn_reflns_point_group_measured_fraction_max 0.999
_diffrn_reflns_theta_full 67.684
_diffrn_reflns_theta_max 67.997
_diffrn_reflns_theta_min 3.508
_diffrn_source 'micro-focus sealed X-ray tube'
_diffrn_source_type 'PhotonJet (Cu) X-ray Source'
_exptl_absorpt_coefficient_mu 10.264
_exptl_absorpt_correction_T_max 0.960
_exptl_absorpt_correction_T_min 0.598
_exptl_absorpt_correction_type gaussian
_exptl_absorpt_process_details
;
CrysAlisPro 1.171.41.93a (Rigaku Oxford Diffraction, 2020)
Numerical absorption correction based on gaussian integration over
a multifaceted crystal model
Empirical absorption correction using spherical harmonics,
implemented in SCALE3 ABSPACK scaling algorithm.
;
_exptl_crystal_colour colourless
_exptl_crystal_density_diffrn 1.511
_exptl_crystal_description block
_exptl_crystal_F_000 1504
_exptl_crystal_size_max 0.100
_exptl_crystal_size_mid 0.060
_exptl_crystal_size_min 0.030
_refine_diff_density_max 1.243
_refine_diff_density_min -1.612
_refine_diff_density_rms 0.101
_refine_ls_extinction_method none
_refine_ls_goodness_of_fit_ref 1.062
_refine_ls_hydrogen_treatment constr
_refine_ls_matrix_type full
_refine_ls_number_parameters 343
_refine_ls_number_reflns 5861
_refine_ls_number_restraints 0
_refine_ls_restrained_S_all 1.062
_refine_ls_R_factor_all 0.0420
_refine_ls_R_factor_gt 0.0386
_refine_ls_shift/su_max 0.001
_refine_ls_shift/su_mean 0.000
_refine_ls_structure_factor_coef Fsqd
_refine_ls_weighting_details 'w=1/[\s^2^(Fo^2^)+(0.0505P)^2^+4.5927P] where P=(Fo^2^+2Fc^2^)/3'
_refine_ls_weighting_scheme calc
_refine_ls_wR_factor_gt 0.0954
_refine_ls_wR_factor_ref 0.0974
_reflns_Friedel_coverage 0.000
_reflns_number_gt 5403
_reflns_number_total 5861
_reflns_threshold_expression 'I > 2\s(I)'
_cod_data_source_file d5sc06549f2.cif
_cod_data_source_block MJ-057_auto_a
_cod_depositor_comments 'Adding full bibliography for 1576005--1576010.cif.'
_cod_original_cell_volume 3229.37(19)
_cod_original_sg_symbol_H-M 'P 21/c'
_cod_database_code 1576008
_shelx_shelxl_version_number 2019/3
_shelx_space_group_comment
;
The symmetry employed for this shelxl refinement is uniquely defined
by the following loop, which should always be used as a source of
symmetry information in preference to the above space-group names.
They are only intended as comments.
;
_shelx_estimated_absorpt_t_min 0.427
_shelx_estimated_absorpt_t_max 0.748
_cell_oxdiff_length_a 9.9422(2)
_cell_oxdiff_length_b 20.0586(2)
_cell_oxdiff_length_c 19.7535(3)
_cell_oxdiff_angle_alpha 90.0263(10)
_cell_oxdiff_angle_beta 124.9388(19)
_cell_oxdiff_angle_gamma 89.9744(12)
_cell_oxdiff_volume 3229.36(8)
_cell_oxdiff_measurement_reflns_used 21402
_oxdiff_exptl_absorpt_empirical_full_min 0.494
_oxdiff_exptl_absorpt_empirical_full_max 4.119
_oxdiff_exptl_absorpt_empirical_details
;
Empirical correction (ABSPACK) includes:
- Absorption correction using spherical harmonics
- Frame scaling
;
_diffrn_oxdiff_digest_frames
;
01b86b997465a8ee8e8cf784f0800452fd038827342
;
_reflns_odcompleteness_completeness 99.98
_reflns_odcompleteness_theta 66.97
_reflns_odcompleteness_iscentric 1
_chemical_oxdiff_formula 'C31 H43 P2 Sn Cl3 S'

loop_
_space_group_symop_operation_xyz
'x, y, z'
'-x, y+1/2, -z+1/2'
'-x, -y, -z'
'x, -y-1/2, z-1/2'

loop_
_atom_site_label
_atom_site_type_symbol
_atom_site_fract_x
_atom_site_fract_y
_atom_site_fract_z
_atom_site_U_iso_or_equiv
_atom_site_adp_type
_atom_site_occupancy
_atom_site_site_symmetry_order
_atom_site_calc_flag
_atom_site_refinement_flags_posn
_atom_site_refinement_flags_adp
_atom_site_refinement_flags_occupancy
_atom_site_disorder_assembly
_atom_site_disorder_group
S1 S 0.82211(12) 0.27940(4) 0.15571(6) 0.0301(2) Uani 1 1 d . . . . .
P1 P 0.72521(11) 0.23895(4) 0.21301(5) 0.02224(18) Uani 1 1 d . . . . .
C1 C 0.6950(4) 0.30711(16) 0.2573(2) 0.0216(7) Uani 1 1 d . . . . .
Cl2 Cl 0.65197(12) 0.43950(4) 0.10038(6) 0.0367(2) Uani 1 1 d . . . . .
Sn1 Sn 0.80037(3) 0.38389(2) 0.22839(2) 0.02304(9) Uani 1 1 d . . . . .
Cl1 Cl 1.08611(11) 0.39931(5) 0.29510(6) 0.0337(2) Uani 1 1 d . . . . .
P2 P 0.57526(10) 0.31552(4) 0.29532(5) 0.02130(18) Uani 1 1 d . . . . .
C2 C 0.8742(4) 0.17858(16) 0.2859(2) 0.0246(7) Uani 1 1 d . . . . .
Cl3 Cl 0.79988(12) 0.47972(4) 0.30199(6) 0.0333(2) Uani 1 1 d . . . . .
C3 C 0.9960(5) 0.20030(18) 0.3656(2) 0.0295(8) Uani 1 1 d . . . . .
H3 H 0.990922 0.243901 0.382756 0.035 Uiso 1 1 calc R U . . .
C4 C 1.1245(5) 0.1580(2) 0.4196(2) 0.0341(8) Uani 1 1 d . . . . .
H4 H 1.208277 0.173185 0.473436 0.041 Uiso 1 1 calc R U . . .
C5 C 1.1315(5) 0.0939(2) 0.3956(3) 0.0338(8) Uani 1 1 d . . . . .
H5 H 1.217809 0.064730 0.433480 0.041 Uiso 1 1 calc R U . . .
C6 C 1.0128(5) 0.07255(18) 0.3166(3) 0.0320(8) Uani 1 1 d . . . . .
H6 H 1.018543 0.028843 0.299953 0.038 Uiso 1 1 calc R U . . .
C7 C 0.8848(5) 0.11450(17) 0.2613(2) 0.0278(8) Uani 1 1 d . . . . .
H7 H 0.804357 0.099666 0.206748 0.033 Uiso 1 1 calc R U . . .
C8 C 0.5456(4) 0.19004(16) 0.1374(2) 0.0229(7) Uani 1 1 d . . . . .
C9 C 0.4510(5) 0.21173(17) 0.0556(2) 0.0277(7) Uani 1 1 d . . . . .
H9 H 0.478660 0.251894 0.040843 0.033 Uiso 1 1 calc R U . . .
C10 C 0.3170(5) 0.17488(18) -0.0040(2) 0.0296(8) Uani 1 1 d . . . . .
H10 H 0.253381 0.189756 -0.059659 0.035 Uiso 1 1 calc R U . . .
C11 C 0.2745(5) 0.11638(18) 0.0169(3) 0.0320(8) Uani 1 1 d . . . . .
H11 H 0.183543 0.090796 -0.024517 0.038 Uiso 1 1 calc R U . . .
C12 C 0.3659(5) 0.09546(18) 0.0986(2) 0.0296(8) Uani 1 1 d . . . . .
H12 H 0.335699 0.056031 0.113434 0.036 Uiso 1 1 calc R U . . .
C13 C 0.5005(4) 0.13183(17) 0.1584(2) 0.0257(7) Uani 1 1 d . . . . .
H13 H 0.562920 0.117132 0.214146 0.031 Uiso 1 1 calc R U . . .
C14 C 0.5194(4) 0.23270(16) 0.3105(2) 0.0245(7) Uani 1 1 d . . . . .
H14 H 0.499947 0.205023 0.263601 0.029 Uiso 1 1 calc R U . . .
C15 C 0.6571(5) 0.19714(18) 0.3892(2) 0.0304(8) Uani 1 1 d . . . . .
H15A H 0.759292 0.198229 0.391665 0.036 Uiso 1 1 calc R U . . .
H15B H 0.677823 0.220842 0.438346 0.036 Uiso 1 1 calc R U . . .
C16 C 0.6105(6) 0.12479(19) 0.3907(3) 0.0385(9) Uani 1 1 d . . . . .
H16A H 0.603925 0.099753 0.345683 0.046 Uiso 1 1 calc R U . . .
H16B H 0.697166 0.104037 0.443777 0.046 Uiso 1 1 calc R U . . .
C17 C 0.4464(6) 0.1199(2) 0.3803(3) 0.0405(10) Uani 1 1 d . . . . .
H17A H 0.415524 0.072411 0.376283 0.049 Uiso 1 1 calc R U . . .
H17B H 0.457608 0.139136 0.429412 0.049 Uiso 1 1 calc R U . . .
C18 C 0.3126(5) 0.1563(2) 0.3039(3) 0.0372(9) Uani 1 1 d . . . . .
H18A H 0.209368 0.154036 0.300487 0.045 Uiso 1 1 calc R U . . .
H18B H 0.293593 0.134237 0.254320 0.045 Uiso 1 1 calc R U . . .
C19 C 0.3578(4) 0.22902(18) 0.3051(2) 0.0281(7) Uani 1 1 d . . . . .
H19A H 0.372063 0.251959 0.353181 0.034 Uiso 1 1 calc R U . . .
H19B H 0.268698 0.251641 0.254270 0.034 Uiso 1 1 calc R U . . .
C20 C 0.6761(4) 0.36601(17) 0.3901(2) 0.0262(7) Uani 1 1 d . . . . .
H20 H 0.675233 0.412762 0.372275 0.031 Uiso 1 1 calc R U . . .
C21 C 0.8567(5) 0.3494(2) 0.4549(2) 0.0326(8) Uani 1 1 d . . . . .
H21A H 0.865925 0.304214 0.477374 0.039 Uiso 1 1 calc R U . . .
H21B H 0.917536 0.349793 0.429026 0.039 Uiso 1 1 calc R U . . .
C22 C 0.9305(6) 0.4004(2) 0.5243(3) 0.0413(10) Uani 1 1 d . . . . .
H22A H 0.929928 0.444820 0.502308 0.050 Uiso 1 1 calc R U . . .
H22B H 1.046024 0.388328 0.567186 0.050 Uiso 1 1 calc R U . . .
C23 C 0.8349(5) 0.4040(2) 0.5636(3) 0.0379(9) Uani 1 1 d . . . . .
H23A H 0.845408 0.361019 0.590853 0.045 Uiso 1 1 calc R U . . .
H23B H 0.882583 0.439290 0.606296 0.045 Uiso 1 1 calc R U . . .
C24 C 0.6551(5) 0.41880(19) 0.4995(3) 0.0350(9) Uani 1 1 d . . . . .
H24A H 0.643724 0.464108 0.476934 0.042 Uiso 1 1 calc R U . . .
H24B H 0.595472 0.417767 0.525996 0.042 Uiso 1 1 calc R U . . .
C25 C 0.5790(5) 0.36813(18) 0.4292(2) 0.0292(8) Uani 1 1 d . . . . .
H25A H 0.463558 0.380450 0.386694 0.035 Uiso 1 1 calc R U . . .
H25B H 0.579878 0.323422 0.450704 0.035 Uiso 1 1 calc R U . . .
C26 C 0.3786(4) 0.35777(17) 0.2239(2) 0.0265(7) Uani 1 1 d . . . . .
H26 H 0.314760 0.354429 0.248553 0.032 Uiso 1 1 calc R U . . .
C27 C 0.3892(5) 0.43255(18) 0.2092(3) 0.0330(8) Uani 1 1 d . . . . .
H27A H 0.455053 0.456164 0.262775 0.040 Uiso 1 1 calc R U . . .
H27B H 0.443810 0.438249 0.180522 0.040 Uiso 1 1 calc R U . . .
C28 C 0.2168(5) 0.4620(2) 0.1568(3) 0.0373(9) Uani 1 1 d . . . . .
H28A H 0.167096 0.459610 0.188116 0.045 Uiso 1 1 calc R U . . .
H28B H 0.224121 0.509554 0.145948 0.045 Uiso 1 1 calc R U . . .
C29 C 0.1068(5) 0.4262(2) 0.0754(3) 0.0426(10) Uani 1 1 d . . . . .
H29A H 0.146736 0.434195 0.040279 0.051 Uiso 1 1 calc R U . . .
H29B H -0.005926 0.444257 0.046319 0.051 Uiso 1 1 calc R U . . .
C30 C 0.1033(5) 0.3510(2) 0.0882(3) 0.0373(9) Uani 1 1 d . . . . .
H30A H 0.038725 0.328506 0.033810 0.045 Uiso 1 1 calc R U . . .
H30B H 0.048802 0.342620 0.116418 0.045 Uiso 1 1 calc R U . . .
C31 C 0.2773(5) 0.32181(19) 0.1399(2) 0.0299(8) Uani 1 1 d . . . . .
H31A H 0.330189 0.327586 0.110420 0.036 Uiso 1 1 calc R U . . .
H31B H 0.272229 0.273521 0.148584 0.036 Uiso 1 1 calc R U . . .

loop_
_atom_site_aniso_label
_atom_site_aniso_U_11
_atom_site_aniso_U_22
_atom_site_aniso_U_33
_atom_site_aniso_U_23
_atom_site_aniso_U_13
_atom_site_aniso_U_12
S1 0.0444(5) 0.0217(4) 0.0423(5) -0.0029(3) 0.0355(5) -0.0044(3)
P1 0.0287(4) 0.0178(4) 0.0278(4) -0.0030(3) 0.0206(4) -0.0030(3)
C1 0.0325(18) 0.0146(15) 0.0279(17) -0.0013(12) 0.0234(15) -0.0026(12)
Cl2 0.0472(5) 0.0259(4) 0.0305(5) 0.0021(3) 0.0185(4) 0.0021(4)
Sn1 0.02878(14) 0.01843(13) 0.02812(15) -0.00190(8) 0.01993(11) -0.00375(8)
Cl1 0.0286(4) 0.0366(5) 0.0356(5) 0.0021(4) 0.0183(4) -0.0020(3)
P2 0.0258(4) 0.0187(4) 0.0259(4) -0.0024(3) 0.0187(4) -0.0025(3)
C2 0.0279(17) 0.0214(16) 0.0321(19) -0.0006(14) 0.0218(16) -0.0026(13)
Cl3 0.0455(5) 0.0236(4) 0.0441(5) -0.0110(4) 0.0335(5) -0.0104(3)
C3 0.0345(19) 0.0250(17) 0.035(2) -0.0039(15) 0.0237(17) -0.0008(14)
C4 0.0304(19) 0.040(2) 0.031(2) 0.0001(16) 0.0168(17) 0.0015(16)
C5 0.034(2) 0.0324(19) 0.041(2) 0.0085(17) 0.0250(19) 0.0074(16)
C6 0.037(2) 0.0236(17) 0.047(2) 0.0003(16) 0.0307(19) -0.0002(15)
C7 0.0301(19) 0.0247(18) 0.036(2) -0.0052(14) 0.0230(17) -0.0058(13)
C8 0.0292(17) 0.0188(15) 0.0265(17) -0.0046(13) 0.0194(15) -0.0012(13)
C9 0.0353(19) 0.0229(17) 0.0315(19) -0.0009(14) 0.0229(17) 0.0030(14)
C10 0.0315(19) 0.0319(19) 0.0256(18) -0.0018(14) 0.0166(16) 0.0053(15)
C11 0.0296(19) 0.032(2) 0.035(2) -0.0054(15) 0.0190(18) -0.0002(15)
C12 0.0311(19) 0.0253(17) 0.039(2) -0.0056(15) 0.0238(18) -0.0060(14)
C13 0.0305(18) 0.0249(17) 0.0270(18) -0.0024(14) 0.0195(16) -0.0014(14)
C14 0.0337(19) 0.0165(15) 0.0296(18) -0.0013(13) 0.0219(16) -0.0035(13)
C15 0.0330(19) 0.0281(18) 0.038(2) 0.0079(15) 0.0253(18) 0.0038(15)
C16 0.054(3) 0.0277(19) 0.047(3) 0.0107(17) 0.037(2) 0.0066(17)
C17 0.052(3) 0.028(2) 0.048(3) 0.0056(17) 0.032(2) -0.0071(17)
C18 0.042(2) 0.033(2) 0.042(2) -0.0026(17) 0.0264(19) -0.0141(17)
C19 0.0282(18) 0.0281(18) 0.0316(19) 0.0023(14) 0.0192(16) -0.0034(14)
C20 0.0338(19) 0.0244(16) 0.0311(19) -0.0059(14) 0.0250(17) -0.0063(14)
C21 0.0305(19) 0.043(2) 0.0290(19) -0.0097(16) 0.0196(17) -0.0085(16)
C22 0.040(2) 0.053(2) 0.037(2) -0.0185(19) 0.026(2) -0.0212(19)
C23 0.047(2) 0.045(2) 0.032(2) -0.0161(17) 0.029(2) -0.0187(19)
C24 0.052(2) 0.0302(19) 0.040(2) -0.0107(16) 0.037(2) -0.0108(17)
C25 0.036(2) 0.0284(18) 0.035(2) -0.0068(15) 0.0268(18) -0.0067(15)
C26 0.0290(18) 0.0249(17) 0.0293(19) 0.0002(14) 0.0189(16) 0.0005(14)
C27 0.040(2) 0.0231(18) 0.045(2) 0.0014(16) 0.0293(19) 0.0028(15)
C28 0.045(2) 0.0292(19) 0.050(3) 0.0106(17) 0.035(2) 0.0087(17)
C29 0.040(2) 0.044(2) 0.047(3) 0.0186(19) 0.027(2) 0.0137(18)
C30 0.031(2) 0.042(2) 0.036(2) 0.0078(17) 0.0175(18) 0.0016(17)
C31 0.0317(19) 0.0312(19) 0.0291(19) 0.0021(15) 0.0187(16) 0.0000(15)

loop_
_atom_type_symbol
_atom_type_description
_atom_type_scat_dispersion_real
_atom_type_scat_dispersion_imag
_atom_type_scat_source
C C 0.0181 0.0091 'International Tables Vol C Tables 4.2.6.8 and 6.1.1.4'
H H 0.0000 0.0000 'International Tables Vol C Tables 4.2.6.8 and 6.1.1.4'
P P 0.2955 0.4335 'International Tables Vol C Tables 4.2.6.8 and 6.1.1.4'
S S 0.3331 0.5567 'International Tables Vol C Tables 4.2.6.8 and 6.1.1.4'
Cl Cl 0.3639 0.7018 'International Tables Vol C Tables 4.2.6.8 and 6.1.1.4'
Sn Sn 0.0259 5.4591 'International Tables Vol C Tables 4.2.6.8 and 6.1.1.4'

loop_
_exptl_crystal_face_index_h
_exptl_crystal_face_index_k
_exptl_crystal_face_index_l
_exptl_crystal_face_perp_dist
-1 0 1 0.0346
1 0 -1 0.0213
-2 0 12 0.0271
3 10 -8 0.0261
-2 -11 7 0.0034
-6 4 9 0.0336
2 -7 5 0.0172
2 10 -8 0.0216
0 -12 -5 0.0128

loop_
_geom_angle_atom_site_label_1
_geom_angle_atom_site_label_2
_geom_angle_atom_site_label_3
_geom_angle
_geom_angle_site_symmetry_1
_geom_angle_site_symmetry_3
_geom_angle_publ_flag
P1 S1 Sn1 78.44(4) . . ?
C1 P1 C2 115.06(16) . . ?
C1 P1 C8 117.67(16) . . ?
C2 P1 C8 105.20(16) . . ?
C1 P1 S1 103.90(11) . . ?
C2 P1 S1 106.07(11) . . ?
C8 P1 S1 108.25(12) . . ?
C1 P1 Sn1 44.43(10) . . ?
C2 P1 Sn1 121.91(11) . . ?
C8 P1 Sn1 132.86(11) . . ?
S1 P1 Sn1 59.61(3) . . ?
P1 C1 P2 130.59(19) . . ?
P1 C1 Sn1 100.45(15) . . ?
P2 C1 Sn1 127.73(17) . . ?
C1 Sn1 Cl2 122.14(10) . . ?
C1 Sn1 Cl1 124.46(10) . . ?
Cl2 Sn1 Cl1 110.47(4) . . ?
C1 Sn1 Cl3 104.18(9) . . ?
Cl2 Sn1 Cl3 93.07(3) . . ?
Cl1 Sn1 Cl3 88.65(3) . . ?
C1 Sn1 S1 76.97(9) . . ?
Cl2 Sn1 S1 89.32(3) . . ?
Cl1 Sn1 S1 87.72(3) . . ?
Cl3 Sn1 S1 176.18(3) . . ?
C1 Sn1 P1 35.12(9) . . ?
Cl2 Sn1 P1 112.79(3) . . ?
Cl1 Sn1 P1 109.60(3) . . ?
Cl3 Sn1 P1 138.90(3) . . ?
S1 Sn1 P1 41.95(2) . . ?
C1 P2 C14 109.24(15) . . ?
C1 P2 C26 113.76(17) . . ?
C14 P2 C26 104.80(16) . . ?
C1 P2 C20 112.55(16) . . ?
C14 P2 C20 111.85(16) . . ?
C26 P2 C20 104.35(17) . . ?
C3 C2 C7 119.2(3) . . ?
C3 C2 P1 118.2(3) . . ?
C7 C2 P1 121.9(3) . . ?
C4 C3 C2 119.9(3) . . ?
C4 C3 H3 120.1 . . ?
C2 C3 H3 120.1 . . ?
C5 C4 C3 120.5(4) . . ?
C5 C4 H4 119.7 . . ?
C3 C4 H4 119.7 . . ?
C6 C5 C4 119.8(4) . . ?
C6 C5 H5 120.1 . . ?
C4 C5 H5 120.1 . . ?
C5 C6 C7 120.5(3) . . ?
C5 C6 H6 119.8 . . ?
C7 C6 H6 119.8 . . ?
C6 C7 C2 120.1(4) . . ?
C6 C7 H7 120.0 . . ?
C2 C7 H7 120.0 . . ?
C9 C8 C13 119.2(3) . . ?
C9 C8 P1 118.4(3) . . ?
C13 C8 P1 122.5(3) . . ?
C10 C9 C8 120.1(3) . . ?
C10 C9 H9 119.9 . . ?
C8 C9 H9 119.9 . . ?
C9 C10 C11 120.6(4) . . ?
C9 C10 H10 119.7 . . ?
C11 C10 H10 119.7 . . ?
C10 C11 C12 119.5(4) . . ?
C10 C11 H11 120.2 . . ?
C12 C11 H11 120.2 . . ?
C13 C12 C11 120.2(3) . . ?
C13 C12 H12 119.9 . . ?
C11 C12 H12 119.9 . . ?
C12 C13 C8 120.4(3) . . ?
C12 C13 H13 119.8 . . ?
C8 C13 H13 119.8 . . ?
C15 C14 C19 109.6(3) . . ?
C15 C14 P2 114.2(2) . . ?
C19 C14 P2 115.6(2) . . ?
C15 C14 H14 105.5 . . ?
C19 C14 H14 105.5 . . ?
P2 C14 H14 105.5 . . ?
C16 C15 C14 110.9(3) . . ?
C16 C15 H15A 109.5 . . ?
C14 C15 H15A 109.5 . . ?
C16 C15 H15B 109.5 . . ?
C14 C15 H15B 109.5 . . ?
H15A C15 H15B 108.1 . . ?
C17 C16 C15 111.7(3) . . ?
C17 C16 H16A 109.3 . . ?
C15 C16 H16A 109.3 . . ?
C17 C16 H16B 109.3 . . ?
C15 C16 H16B 109.3 . . ?
H16A C16 H16B 107.9 . . ?
C18 C17 C16 111.5(3) . . ?
C18 C17 H17A 109.3 . . ?
C16 C17 H17A 109.3 . . ?
C18 C17 H17B 109.3 . . ?
C16 C17 H17B 109.3 . . ?
H17A C17 H17B 108.0 . . ?
C17 C18 C19 111.4(3) . . ?
C17 C18 H18A 109.3 . . ?
C19 C18 H18A 109.3 . . ?
C17 C18 H18B 109.3 . . ?
C19 C18 H18B 109.3 . . ?
H18A C18 H18B 108.0 . . ?
C18 C19 C14 109.4(3) . . ?
C18 C19 H19A 109.8 . . ?
C14 C19 H19A 109.8 . . ?
C18 C19 H19B 109.8 . . ?
C14 C19 H19B 109.8 . . ?
H19A C19 H19B 108.2 . . ?
C21 C20 C25 111.0(3) . . ?
C21 C20 P2 115.2(2) . . ?
C25 C20 P2 113.1(2) . . ?
C21 C20 H20 105.6 . . ?
C25 C20 H20 105.6 . . ?
P2 C20 H20 105.6 . . ?
C22 C21 C20 109.7(3) . . ?
C22 C21 H21A 109.7 . . ?
C20 C21 H21A 109.7 . . ?
C22 C21 H21B 109.7 . . ?
C20 C21 H21B 109.7 . . ?
H21A C21 H21B 108.2 . . ?
C21 C22 C23 111.6(3) . . ?
C21 C22 H22A 109.3 . . ?
C23 C22 H22A 109.3 . . ?
C21 C22 H22B 109.3 . . ?
C23 C22 H22B 109.3 . . ?
H22A C22 H22B 108.0 . . ?
C24 C23 C22 111.3(3) . . ?
C24 C23 H23A 109.4 . . ?
C22 C23 H23A 109.4 . . ?
C24 C23 H23B 109.4 . . ?
C22 C23 H23B 109.4 . . ?
H23A C23 H23B 108.0 . . ?
C23 C24 C25 111.2(3) . . ?
C23 C24 H24A 109.4 . . ?
C25 C24 H24A 109.4 . . ?
C23 C24 H24B 109.4 . . ?
C25 C24 H24B 109.4 . . ?
H24A C24 H24B 108.0 . . ?
C24 C25 C20 110.3(3) . . ?
C24 C25 H25A 109.6 . . ?
C20 C25 H25A 109.6 . . ?
C24 C25 H25B 109.6 . . ?
C20 C25 H25B 109.6 . . ?
H25A C25 H25B 108.1 . . ?
C31 C26 C27 109.0(3) . . ?
C31 C26 P2 111.3(2) . . ?
C27 C26 P2 115.8(3) . . ?
C31 C26 H26 106.7 . . ?
C27 C26 H26 106.7 . . ?
P2 C26 H26 106.7 . . ?
C28 C27 C26 109.4(3) . . ?
C28 C27 H27A 109.8 . . ?
C26 C27 H27A 109.8 . . ?
C28 C27 H27B 109.8 . . ?
C26 C27 H27B 109.8 . . ?
H27A C27 H27B 108.2 . . ?
C29 C28 C27 112.7(3) . . ?
C29 C28 H28A 109.1 . . ?
C27 C28 H28A 109.1 . . ?
C29 C28 H28B 109.1 . . ?
C27 C28 H28B 109.1 . . ?
H28A C28 H28B 107.8 . . ?
C28 C29 C30 111.3(3) . . ?
C28 C29 H29A 109.4 . . ?
C30 C29 H29A 109.4 . . ?
C28 C29 H29B 109.4 . . ?
C30 C29 H29B 109.4 . . ?
H29A C29 H29B 108.0 . . ?
C29 C30 C31 111.3(3) . . ?
C29 C30 H30A 109.4 . . ?
C31 C30 H30A 109.4 . . ?
C29 C30 H30B 109.4 . . ?
C31 C30 H30B 109.4 . . ?
H30A C30 H30B 108.0 . . ?
C30 C31 C26 109.3(3) . . ?
C30 C31 H31A 109.8 . . ?
C26 C31 H31A 109.8 . . ?
C30 C31 H31B 109.8 . . ?
C26 C31 H31B 109.8 . . ?
H31A C31 H31B 108.3 . . ?

loop_
_geom_bond_atom_site_label_1
_geom_bond_atom_site_label_2
_geom_bond_distance
_geom_bond_site_symmetry_2
_geom_bond_publ_flag
S1 P1 2.0292(12) . ?
S1 Sn1 2.6186(9) . ?
P1 C1 1.740(3) . ?
P1 C2 1.814(4) . ?
P1 C8 1.824(3) . ?
P1 Sn1 2.9740(8) . ?
C1 P2 1.741(3) . ?
C1 Sn1 2.117(3) . ?
Cl2 Sn1 2.3541(9) . ?
Sn1 Cl1 2.3693(9) . ?
Sn1 Cl3 2.4120(8) . ?
P2 C14 1.830(3) . ?
P2 C26 1.836(4) . ?
P2 C20 1.840(4) . ?
C2 C3 1.397(5) . ?
C2 C7 1.399(5) . ?
C3 C4 1.389(5) . ?
C3 H3 0.9500 . ?
C4 C5 1.387(6) . ?
C4 H4 0.9500 . ?
C5 C6 1.379(6) . ?
C5 H5 0.9500 . ?
C6 C7 1.389(5) . ?
C6 H6 0.9500 . ?
C7 H7 0.9500 . ?
C8 C9 1.393(5) . ?
C8 C13 1.396(5) . ?
C9 C10 1.382(5) . ?
C9 H9 0.9500 . ?
C10 C11 1.387(6) . ?
C10 H10 0.9500 . ?
C11 C12 1.389(6) . ?
C11 H11 0.9500 . ?
C12 C13 1.381(5) . ?
C12 H12 0.9500 . ?
C13 H13 0.9500 . ?
C14 C15 1.537(5) . ?
C14 C19 1.549(5) . ?
C14 H14 1.0000 . ?
C15 C16 1.528(5) . ?
C15 H15A 0.9900 . ?
C15 H15B 0.9900 . ?
C16 C17 1.527(6) . ?
C16 H16A 0.9900 . ?
C16 H16B 0.9900 . ?
C17 C18 1.510(6) . ?
C17 H17A 0.9900 . ?
C17 H17B 0.9900 . ?
C18 C19 1.522(5) . ?
C18 H18A 0.9900 . ?
C18 H18B 0.9900 . ?
C19 H19A 0.9900 . ?
C19 H19B 0.9900 . ?
C20 C21 1.530(5) . ?
C20 C25 1.545(5) . ?
C20 H20 1.0000 . ?
C21 C22 1.522(5) . ?
C21 H21A 0.9900 . ?
C21 H21B 0.9900 . ?
C22 C23 1.534(6) . ?
C22 H22A 0.9900 . ?
C22 H22B 0.9900 . ?
C23 C24 1.515(6) . ?
C23 H23A 0.9900 . ?
C23 H23B 0.9900 . ?
C24 C25 1.527(5) . ?
C24 H24A 0.9900 . ?
C24 H24B 0.9900 . ?
C25 H25A 0.9900 . ?
C25 H25B 0.9900 . ?
C26 C31 1.540(5) . ?
C26 C27 1.543(5) . ?
C26 H26 1.0000 . ?
C27 C28 1.525(6) . ?
C27 H27A 0.9900 . ?
C27 H27B 0.9900 . ?
C28 C29 1.511(7) . ?
C28 H28A 0.9900 . ?
C28 H28B 0.9900 . ?
C29 C30 1.532(6) . ?
C29 H29A 0.9900 . ?
C29 H29B 0.9900 . ?
C30 C31 1.535(5) . ?
C30 H30A 0.9900 . ?
C30 H30B 0.9900 . ?
C31 H31A 0.9900 . ?
C31 H31B 0.9900 . ?

loop_
_geom_torsion_atom_site_label_1
_geom_torsion_atom_site_label_2
_geom_torsion_atom_site_label_3
_geom_torsion_atom_site_label_4
_geom_torsion
_geom_torsion_site_symmetry_1
_geom_torsion_site_symmetry_2
_geom_torsion_site_symmetry_3
_geom_torsion_site_symmetry_4
_geom_torsion_publ_flag
C2 P1 C1 P2 -81.3(3) . . . . ?
C8 P1 C1 P2 43.6(3) . . . . ?
S1 P1 C1 P2 163.2(2) . . . . ?
Sn1 P1 C1 P2 167.8(4) . . . . ?
C2 P1 C1 Sn1 110.88(16) . . . . ?
C8 P1 C1 Sn1 -124.22(16) . . . . ?
S1 P1 C1 Sn1 -4.61(15) . . . . ?
P1 C1 P2 C14 16.0(3) . . . . ?
Sn1 C1 P2 C14 -179.2(2) . . . . ?
P1 C1 P2 C26 -100.7(3) . . . . ?
Sn1 C1 P2 C26 64.1(3) . . . . ?
P1 C1 P2 C20 140.9(3) . . . . ?
Sn1 C1 P2 C20 -54.3(3) . . . . ?
C1 P1 C2 C3 -24.8(3) . . . . ?
C8 P1 C2 C3 -156.0(3) . . . . ?
S1 P1 C2 C3 89.4(3) . . . . ?
Sn1 P1 C2 C3 25.5(3) . . . . ?
C1 P1 C2 C7 164.6(3) . . . . ?
C8 P1 C2 C7 33.5(3) . . . . ?
S1 P1 C2 C7 -81.1(3) . . . . ?
Sn1 P1 C2 C7 -145.0(2) . . . . ?
C7 C2 C3 C4 -0.8(5) . . . . ?
P1 C2 C3 C4 -171.5(3) . . . . ?
C2 C3 C4 C5 -1.2(6) . . . . ?
C3 C4 C5 C6 2.0(6) . . . . ?
C4 C5 C6 C7 -1.0(6) . . . . ?
C5 C6 C7 C2 -0.9(5) . . . . ?
C3 C2 C7 C6 1.8(5) . . . . ?
P1 C2 C7 C6 172.2(3) . . . . ?
C1 P1 C8 C9 84.1(3) . . . . ?
C2 P1 C8 C9 -146.2(3) . . . . ?
S1 P1 C8 C9 -33.2(3) . . . . ?
Sn1 P1 C8 C9 32.0(3) . . . . ?
C1 P1 C8 C13 -96.3(3) . . . . ?
C2 P1 C8 C13 33.4(3) . . . . ?
S1 P1 C8 C13 146.4(3) . . . . ?
Sn1 P1 C8 C13 -148.4(2) . . . . ?
C13 C8 C9 C10 -1.7(5) . . . . ?
P1 C8 C9 C10 177.9(3) . . . . ?
C8 C9 C10 C11 0.4(5) . . . . ?
C9 C10 C11 C12 1.2(6) . . . . ?
C10 C11 C12 C13 -1.6(6) . . . . ?
C11 C12 C13 C8 0.3(5) . . . . ?
C9 C8 C13 C12 1.3(5) . . . . ?
P1 C8 C13 C12 -178.3(3) . . . . ?
C1 P2 C14 C15 78.2(3) . . . . ?
C26 P2 C14 C15 -159.6(3) . . . . ?
C20 P2 C14 C15 -47.1(3) . . . . ?
C1 P2 C14 C19 -153.3(3) . . . . ?
C26 P2 C14 C19 -31.1(3) . . . . ?
C20 P2 C14 C19 81.4(3) . . . . ?
C19 C14 C15 C16 57.3(4) . . . . ?
P2 C14 C15 C16 -171.3(3) . . . . ?
C14 C15 C16 C17 -54.7(5) . . . . ?
C15 C16 C17 C18 53.8(5) . . . . ?
C16 C17 C18 C19 -56.3(5) . . . . ?
C17 C18 C19 C14 59.0(4) . . . . ?
C15 C14 C19 C18 -59.1(4) . . . . ?
P2 C14 C19 C18 170.2(3) . . . . ?
C1 P2 C20 C21 -45.3(3) . . . . ?
C14 P2 C20 C21 78.1(3) . . . . ?
C26 P2 C20 C21 -169.1(3) . . . . ?
C1 P2 C20 C25 -174.3(3) . . . . ?
C14 P2 C20 C25 -50.9(3) . . . . ?
C26 P2 C20 C25 61.9(3) . . . . ?
C25 C20 C21 C22 -57.4(4) . . . . ?
P2 C20 C21 C22 172.5(3) . . . . ?
C20 C21 C22 C23 56.6(5) . . . . ?
C21 C22 C23 C24 -56.0(5) . . . . ?
C22 C23 C24 C25 55.3(4) . . . . ?
C23 C24 C25 C20 -55.9(4) . . . . ?
C21 C20 C25 C24 57.3(4) . . . . ?
P2 C20 C25 C24 -171.5(3) . . . . ?
C1 P2 C26 C31 56.6(3) . . . . ?
C14 P2 C26 C31 -62.6(3) . . . . ?
C20 P2 C26 C31 179.6(2) . . . . ?
C1 P2 C26 C27 -68.7(3) . . . . ?
C14 P2 C26 C27 172.1(3) . . . . ?
C20 P2 C26 C27 54.4(3) . . . . ?
C31 C26 C27 C28 60.0(4) . . . . ?
P2 C26 C27 C28 -173.5(3) . . . . ?
C26 C27 C28 C29 -56.8(4) . . . . ?
C27 C28 C29 C30 53.6(5) . . . . ?
C28 C29 C30 C31 -53.9(5) . . . . ?
C29 C30 C31 C26 58.0(4) . . . . ?
C27 C26 C31 C30 -61.0(4) . . . . ?
P2 C26 C31 C30 170.0(3) . . . . ?

loop_
_exptl_oxdiff_crystal_face_indexfrac_h
_exptl_oxdiff_crystal_face_indexfrac_k
_exptl_oxdiff_crystal_face_indexfrac_l
_exptl_oxdiff_crystal_face_x
_exptl_oxdiff_crystal_face_y
_exptl_oxdiff_crystal_face_z
-0.9996 0.0006 0.9991 0.0246 0.1021 -0.1146
0.9996 -0.0006 -0.9991 -0.0246 -0.1021 0.1146
-2.0097 0.1410 12.2747 -0.1303 -0.5470 -0.8269
2.7756 10.2402 -7.8230 -0.7514 0.2649 0.6044
-2.4676 -10.7674 7.1464 0.7893 -0.2784 -0.5473
-5.9947 3.5597 9.4415 -0.1756 0.4202 -0.8903
2.2448 -7.4342 5.2626 0.3773 -0.9097 -0.1735
1.9364 10.0610 -8.0869 -0.6991 0.4286 0.5723
0.3717 -11.8669 -4.7027 0.9502 0.0751 0.3026
